data_4036696
loop_
_publ_author_name
'Aparici-Espert, Isabel'
'Franc\'es-Monerris, Antonio'
'Rodr\'iguez-Mu\~niz, Gemma M'
'Roca-Sanju\'an, Daniel'
'Lhiaubet-Vallet, Virginie'
'Miranda, Miguel A.'

_publ_section_title
;
 A Combined Experimental and Theoretical Approach to the Photogeneration
 of 5,6-Dihydropyrimidin-5-yl Radicals in Nonaqueous Media.
;
_journal_issue 10
_journal_name_full 'The Journal of organic chemistry'
_journal_page_first 4031
_journal_page_last 4038
_journal_paper_doi 10.1021/acs.joc.6b00314
_journal_volume 81
_journal_year 2016
_chemical_formula_moiety 'C25 H28 N O3'
_chemical_formula_sum 'C25 H28 N O3'
_chemical_formula_weight 390.48
_chemical_name_systematic TEMPO
_space_group_crystal_system monoclinic
_space_group_IT_number 15
_space_group_name_Hall '-C 2yc'
_space_group_name_H-M_alt 'C 1 2/c 1'
_atom_sites_solution_hydrogens geom
_atom_sites_solution_primary other
_atom_sites_solution_secondary difmap
_audit_conform_dict_location ftp://ftp.iucr.org/pub/cif_core.dic
_audit_conform_dict_name cif_core.dic
_audit_conform_dict_version 2.4.3
_audit_creation_date 2015-06-19T20:34:46-00:00
_audit_creation_method 'WinGX routine CIF_UPDATE'
_cell_angle_alpha 90
_cell_angle_beta 95.456(3)
_cell_angle_gamma 90
_cell_formula_units_Z 16
_cell_length_a 20.7493(11)
_cell_length_b 15.5182(8)
_cell_length_c 25.9268(14)
_cell_measurement_reflns_used 4798
_cell_measurement_temperature 100(2)
_cell_measurement_theta_max 23.09
_cell_measurement_theta_min 2.34
_cell_measurement_wavelength 0.71073
_cell_volume 8310.4(8)
_computing_cell_refinement 'SAINT V8.34A integration software'
_computing_data_collection 'Bruker APEX2 software'
_computing_data_reduction 'SORTAV (Blessing, 1995)'
_computing_molecular_graphics 'ORTEP-3 for Windows (Farrugia, 2012)'
_computing_publication_material 'WinGX publication routines (Farrugia, 2012)'
_computing_structure_refinement 'SHELXL-2014/7 (Sheldrick, 2014)'
_computing_structure_solution 'SHELXT-2014 (Sheldrick, 2014)'
_diffrn_ambient_temperature 100(2)
_diffrn_detector 'APEX-II CCD'
_diffrn_measured_fraction_theta_full 0.997
_diffrn_measured_fraction_theta_max 0.997
_diffrn_measurement_device '\k-geometry diffractometer'
_diffrn_measurement_device_type 'Bruker APEX-II'
_diffrn_measurement_method '\f or \w oscillation scans'
_diffrn_orient_matrix_UB_11 -0.030233
_diffrn_orient_matrix_UB_12 -0.04149
_diffrn_orient_matrix_UB_13 -0.019355
_diffrn_orient_matrix_UB_21 -0.017657
_diffrn_orient_matrix_UB_22 -0.016769
_diffrn_orient_matrix_UB_23 0.033139
_diffrn_orient_matrix_UB_31 -0.033438
_diffrn_orient_matrix_UB_32 0.046368
_diffrn_orient_matrix_UB_33 -0.005334
_diffrn_radiation_monochromator graphite
_diffrn_radiation_probe x-ray
_diffrn_radiation_type MoK\a
_diffrn_radiation_wavelength 0.71073
_diffrn_reflns_av_R_equivalents 0.1415
_diffrn_reflns_av_unetI/netI 0.1139
_diffrn_reflns_Laue_measured_fraction_full 0.997
_diffrn_reflns_Laue_measured_fraction_max 0.997
_diffrn_reflns_limit_h_max 24
_diffrn_reflns_limit_h_min -24
_diffrn_reflns_limit_k_max 18
_diffrn_reflns_limit_k_min -18
_diffrn_reflns_limit_l_max 31
_diffrn_reflns_limit_l_min -31
_diffrn_reflns_number 56435
_diffrn_reflns_point_group_measured_fraction_full 0.997
_diffrn_reflns_point_group_measured_fraction_max 0.997
_diffrn_reflns_reduction_process
;
        Scaled and merged with Sortav
        R.H. Blessing, (1987) Cryst. Rev. 1, 3-58
        R.H. Blessing, (1989) J. Appl. Cryst. 22, 396-397
;
_diffrn_reflns_theta_full 25.221
_diffrn_reflns_theta_max 25.221
_diffrn_reflns_theta_min 1.578
_diffrn_source 'sealed x-ray tube'
_diffrn_standards_number 0
_exptl_absorpt_coefficient_mu 0.081
_exptl_absorpt_correction_T_max 0.993
_exptl_absorpt_correction_T_min 0.759
_exptl_absorpt_correction_type multi-scan
_exptl_absorpt_process_details
;
SADABS-2014/5 - Bruker AXS area detector scaling and absorption correction
;
_exptl_crystal_colour yellow
_exptl_crystal_density_diffrn 1.248
_exptl_crystal_density_method 'not measured'
_exptl_crystal_description plate
_exptl_crystal_F_000 3344
_exptl_crystal_size_max 0.18
_exptl_crystal_size_mid 0.18
_exptl_crystal_size_min 0.05
_refine_diff_density_max 0.491
_refine_diff_density_min -0.324
_refine_diff_density_rms 0.092
_refine_ls_extinction_coef 0.0021(3)
_refine_ls_extinction_expression Fc^*^=kFc[1+0.001xFc^2^\l^3^/sin(2\q)]^-1/4^
_refine_ls_extinction_method 'SHELXL-2014/7 (Sheldrick 2014'
_refine_ls_goodness_of_fit_ref 1.034
_refine_ls_hydrogen_treatment constr
_refine_ls_matrix_type full
_refine_ls_number_constraints 0
_refine_ls_number_parameters 551
_refine_ls_number_reflns 7493
_refine_ls_number_restraints 507
_refine_ls_restrained_S_all 1.018
_refine_ls_R_factor_all 0.157
_refine_ls_R_factor_gt 0.0851
_refine_ls_shift/su_max 0
_refine_ls_shift/su_mean 0
_refine_ls_structure_factor_coef Fsqd
_refine_ls_weighting_details 'w=1/[\s^2^(Fo^2^)+(0.1218P)^2^+11.0515P] where P=(Fo^2^+2Fc^2^)/3'
_refine_ls_weighting_scheme calc
_refine_ls_wR_factor_gt 0.2133
_refine_ls_wR_factor_ref 0.2598
_reflns_Friedel_coverage 0
_reflns_number_gt 4002
_reflns_number_total 7493
_reflns_threshold_expression 'I > 2\s(I)'
_cod_data_source_file jo6b00314_si_002.cif
_cod_data_source_block shelx
_cod_original_sg_symbol_H-M 'C 2/c'
_cod_database_code 4036696
_shelx_estimated_absorpt_t_min 0.986
_shelx_estimated_absorpt_t_max 0.996

loop_
_space_group_symop_operation_xyz
'x, y, z'
'-x, y, -z+1/2'
'x+1/2, y+1/2, z'
'-x+1/2, y+1/2, -z+1/2'
'-x, -y, -z'
'x, -y, z-1/2'
'-x+1/2, -y+1/2, -z'
'x+1/2, -y+1/2, z-1/2'

loop_
_atom_site_label
_atom_site_type_symbol
_atom_site_fract_x
_atom_site_fract_y
_atom_site_fract_z
_atom_site_U_iso_or_equiv
_atom_site_adp_type
_atom_site_occupancy
_atom_site_site_symmetry_order
_atom_site_calc_flag
_atom_site_refinement_flags_posn
_atom_site_refinement_flags_adp
_atom_site_refinement_flags_occupancy
_atom_site_disorder_assembly
_atom_site_disorder_group
C1_1 C -0.09971(18) 0.9766(2) 0.08699(15) 0.0256(9) Uani 1 1 d . U . . .
C2_1 C -0.03341(18) 0.9684(2) 0.07934(15) 0.0246(8) Uani 1 1 d . U . . .
C3_1 C 0.01433(17) 1.0123(2) 0.11320(15) 0.0259(9) Uani 1 1 d . U . . .
C4_1 C -0.00508(18) 1.0609(2) 0.15444(15) 0.0275(9) Uani 1 1 d . U . . .
H4_1 H 0.0266 1.0911 0.1763 0.033 Uiso 1 1 calc R U . . .
C5_1 C -0.07033(18) 1.0659(2) 0.16422(15) 0.0256(9) Uani 1 1 d . U . . .
C6_1 C -0.11808(18) 1.0224(2) 0.13009(15) 0.0259(9) Uani 1 1 d . U . . .
C7_1 C -0.01063(18) 0.9165(2) 0.03942(15) 0.0289(9) Uani 1 1 d . U . . .
H7_1 H -0.041 0.886 0.0165 0.035 Uiso 1 1 calc R U . . .
C8_1 C 0.05363(19) 0.9096(2) 0.03339(16) 0.0305(9) Uani 1 1 d . U . . .
H8_1 H 0.0674 0.8741 0.0067 0.037 Uiso 1 1 calc R U . . .
C9_1 C 0.10018(19) 0.9547(3) 0.06660(16) 0.0325(10) Uani 1 1 d . U . . .
H9_1 H 0.1449 0.9496 0.062 0.039 Uiso 1 1 calc R U . . .
C10_1 C 0.08118(18) 1.0049(2) 0.10467(16) 0.0294(9) Uani 1 1 d . U . . .
H10_1 H 0.1127 1.0358 0.1263 0.035 Uiso 1 1 calc R U . . .
C11_1 C -0.18359(19) 1.0283(2) 0.14169(16) 0.0306(9) Uani 1 1 d . U . . .
H11_1 H -0.2164 1.0009 0.1195 0.037 Uiso 1 1 calc R U . . .
C12_1 C -0.20054(19) 1.0723(3) 0.18375(16) 0.0345(10) Uani 1 1 d . U . . .
H12_1 H -0.2447 1.0743 0.1905 0.041 Uiso 1 1 calc R U . . .
C13_1 C -0.1531(2) 1.1151(3) 0.21766(17) 0.0359(10) Uani 1 1 d . U . . .
H13_1 H -0.1654 1.1452 0.2471 0.043 Uiso 1 1 calc R U . . .
C14_1 C -0.08981(19) 1.1126(3) 0.20749(16) 0.0316(10) Uani 1 1 d . U . . .
H14_1 H -0.0582 1.1425 0.2296 0.038 Uiso 1 1 calc R U . . .
C15_1 C -0.15149(18) 0.9377(2) 0.04938(15) 0.0274(9) Uani 1 1 d . U . . .
H15A_1 H -0.1857 0.9815 0.0414 0.033 Uiso 1 1 calc R U . . .
H15B_1 H -0.1323 0.9248 0.0167 0.033 Uiso 1 1 calc R U . . .
C16_1 C -0.18293(18) 0.8568(2) 0.06709(16) 0.0293(9) Uani 1 1 d . U . . .
O17_1 O -0.23868(14) 0.8397(2) 0.05718(15) 0.0607(11) Uani 1 1 d . U . . .
O18_1 O -0.14033(12) 0.80510(17) 0.09258(12) 0.0368(7) Uani 1 1 d . U . . .
C19_1 C -0.1634(2) 0.7242(3) 0.11283(17) 0.0365(10) Uani 1 1 d . U . . .
H19_1 H -0.2102 0.7287 0.1188 0.044 Uiso 1 1 calc R U . . .
C20_1 C -0.12288(19) 0.7084(3) 0.16265(16) 0.0340(10) Uani 1 1 d . U . . .
H20A_1 H -0.1297 0.7562 0.1869 0.041 Uiso 1 1 calc R U . . .
H20B_1 H -0.0767 0.7088 0.156 0.041 Uiso 1 1 calc R U . . .
C21_1 C -0.1379(2) 0.6234(3) 0.18833(17) 0.0375(10) Uani 1 1 d . U . . .
N22_1 N -0.14289(15) 0.5530(2) 0.14942(13) 0.0323(8) Uani 1 1 d . U . . .
C23_1 C -0.1700(2) 0.5636(3) 0.09492(17) 0.0433(11) Uani 1 1 d . U . . .
C24_1 C -0.1532(2) 0.6534(3) 0.07506(17) 0.0397(11) Uani 1 1 d . U . . .
H24A_1 H -0.1073 0.6537 0.0675 0.048 Uiso 1 1 calc R U . . .
H24B_1 H -0.1802 0.665 0.0422 0.048 Uiso 1 1 calc R U . . .
C25_1 C -0.2014(2) 0.6295(3) 0.2142(2) 0.0617(15) Uani 1 1 d . U . . .
H25A_1 H -0.2362 0.6493 0.1887 0.093 Uiso 1 1 calc R U . . .
H25B_1 H -0.196 0.6705 0.243 0.093 Uiso 1 1 calc R U . . .
H25C_1 H -0.2124 0.5727 0.2272 0.093 Uiso 1 1 calc R U . . .
C26_1 C -0.0824(3) 0.6017(3) 0.22839(19) 0.0567(14) Uani 1 1 d . U . . .
H26A_1 H -0.0432 0.5908 0.211 0.085 Uiso 1 1 calc R U . . .
H26B_1 H -0.0933 0.5502 0.2476 0.085 Uiso 1 1 calc R U . . .
H26C_1 H -0.0747 0.6501 0.2525 0.085 Uiso 1 1 calc R U . . .
C27_1 C -0.2443(2) 0.5514(3) 0.0923(2) 0.0676(17) Uani 1 1 d . U . . .
H27A_1 H -0.2633 0.5985 0.111 0.101 Uiso 1 1 calc R U . . .
H27B_1 H -0.254 0.4963 0.1084 0.101 Uiso 1 1 calc R U . . .
H27C_1 H -0.2625 0.5516 0.0561 0.101 Uiso 1 1 calc R U . . .
C28_1 C -0.1401(3) 0.4950(3) 0.0632(2) 0.0693(16) Uani 1 1 d . U . . .
H28A_1 H -0.1549 0.5029 0.0264 0.104 Uiso 1 1 calc R U . . .
H28B_1 H -0.1531 0.4379 0.0745 0.104 Uiso 1 1 calc R U . . .
H28C_1 H -0.0928 0.4999 0.068 0.104 Uiso 1 1 calc R U . . .
O29_1 O -0.14309(14) 0.47544(18) 0.16797(12) 0.0419(8) Uani 1 1 d . U . . .
C1_2 C 0.13787(18) 0.7275(2) 0.09588(16) 0.0297(9) Uani 1 1 d . U . . .
C2_2 C 0.20278(19) 0.7184(2) 0.08474(15) 0.0286(9) Uani 1 1 d . U . . .
C3_2 C 0.25269(18) 0.7652(2) 0.11505(15) 0.0284(9) Uani 1 1 d . U . . .
C4_2 C 0.23691(18) 0.8180(2) 0.15535(15) 0.0283(9) Uani 1 1 d . U . . .
H4_2 H 0.2701 0.8499 0.1746 0.034 Uiso 1 1 calc R U . . .
C5_2 C 0.17294(18) 0.8248(2) 0.16799(15) 0.0281(9) Uani 1 1 d . U . . .
C6_2 C 0.12232(18) 0.7785(2) 0.13788(15) 0.0286(9) Uani 1 1 d . U . . .
C7_2 C 0.2232(2) 0.6649(2) 0.04410(16) 0.0343(10) Uani 1 1 d . U . . .
H7_2 H 0.1918 0.6317 0.0237 0.041 Uiso 1 1 calc R U . . .
C8_2 C 0.2865(2) 0.6606(3) 0.03399(17) 0.0383(10) Uani 1 1 d . U . . .
H8_2 H 0.2982 0.6255 0.0063 0.046 Uiso 1 1 calc R U . . .
C9_2 C 0.3348(2) 0.7071(3) 0.06395(17) 0.0388(10) Uani 1 1 d . U . . .
H9_2 H 0.3787 0.7029 0.0567 0.047 Uiso 1 1 calc R U . . .
C10_2 C 0.31861(19) 0.7580(3) 0.10309(16) 0.0343(10) Uani 1 1 d . U . . .
H10_2 H 0.3514 0.7895 0.123 0.041 Uiso 1 1 calc R U . . .
C11_2 C 0.05785(19) 0.7889(3) 0.15167(17) 0.0369(10) Uani 1 1 d . U . . .
H11_2 H 0.0234 0.759 0.1326 0.044 Uiso 1 1 calc R U . . .
C12_2 C 0.0447(2) 0.8413(3) 0.19185(18) 0.0394(11) Uani 1 1 d . U . . .
H12_2 H 0.0014 0.8471 0.2002 0.047 Uiso 1 1 calc R U . . .
C13_2 C 0.0943(2) 0.8866(3) 0.22098(18) 0.0405(11) Uani 1 1 d . U . . .
H13_2 H 0.0844 0.9226 0.2487 0.049 Uiso 1 1 calc R U . . .
C14_2 C 0.1563(2) 0.8787(3) 0.20949(16) 0.0345(10) Uani 1 1 d . U . . .
H14_2 H 0.1895 0.9097 0.2294 0.041 Uiso 1 1 calc R U . . .
C15_2 C 0.0836(2) 0.6853(2) 0.06104(18) 0.0375(11) Uani 1 1 d . U . . .
H15A_2a H 0.0995 0.671 0.0272 0.045 Uiso 0.738(19) 1 calc R U P A 1
H15B_2a H 0.0472 0.7263 0.0547 0.045 Uiso 0.738(19) 1 calc R U P A 1
H15A_2b H 0.0471 0.7265 0.0564 0.045 Uiso 0.262(19) 1 calc R U P A 2
H15B_2b H 0.0994 0.6764 0.0266 0.045 Uiso 0.262(19) 1 calc R U P A 2
C16_2a C 0.0589(6) 0.6010(7) 0.0863(6) 0.032(2) Uani 0.738(19) 1 d . U P A 1
O17_2a O 0.0170(3) 0.5979(3) 0.1159(4) 0.054(3) Uani 0.738(19) 1 d . U P A 1
C16_2b C 0.061(2) 0.613(3) 0.076(2) 0.045(7) Uani 0.262(19) 1 d . U P A 2
O17_2b O 0.0056(6) 0.5867(10) 0.0700(16) 0.081(12) Uani 0.262(19) 1 d . U P A 2
O18_2 O 0.09584(14) 0.53736(18) 0.07603(13) 0.0488(9) Uani 1 1 d . U . . .
C19_2 C 0.0828(2) 0.4554(3) 0.10075(18) 0.0399(11) Uani 1 1 d . U . . .
H19_2 H 0.0368 0.4525 0.1091 0.048 Uiso 1 1 calc R U . . .
C20_2 C 0.1283(2) 0.4466(3) 0.14869(17) 0.0365(10) Uani 1 1 d . U . . .
H20A_2 H 0.12 0.4941 0.1727 0.044 Uiso 1 1 calc R U . . .
H20B_2 H 0.1732 0.4529 0.1393 0.044 Uiso 1 1 calc R U . . .
C21_2 C 0.1225(2) 0.3612(3) 0.17685(17) 0.0377(10) Uani 1 1 d . U . . .
N22_2 N 0.11931(17) 0.2896(2) 0.13820(13) 0.0347(8) Uani 1 1 d . U . . .
C23_2 C 0.0870(2) 0.2951(3) 0.08470(16) 0.0355(10) Uani 1 1 d . U . . .
C24_2 C 0.09666(19) 0.3856(3) 0.06277(17) 0.0363(10) Uani 1 1 d . U . . .
H24A_2 H 0.1418 0.3914 0.0539 0.044 Uiso 1 1 calc R U . . .
H24B_2 H 0.0676 0.393 0.0305 0.044 Uiso 1 1 calc R U . . .
C25_2 C 0.0617(3) 0.3571(3) 0.2064(2) 0.0635(15) Uani 1 1 d . U . . .
H25A_2 H 0.0239 0.376 0.1837 0.095 Uiso 1 1 calc R U . . .
H25B_2 H 0.0674 0.395 0.2368 0.095 Uiso 1 1 calc R U . . .
H25C_2 H 0.055 0.2978 0.2177 0.095 Uiso 1 1 calc R U . . .
C26_2 C 0.1834(3) 0.3473(3) 0.2138(2) 0.0617(15) Uani 1 1 d . U . . .
H26A_2 H 0.179 0.294 0.2335 0.093 Uiso 1 1 calc R U . . .
H26B_2 H 0.1893 0.3961 0.2377 0.093 Uiso 1 1 calc R U . . .
H26C_2 H 0.2211 0.3427 0.1938 0.093 Uiso 1 1 calc R U . . .
C27_2 C 0.0154(2) 0.2726(3) 0.08522(19) 0.0510(13) Uani 1 1 d . U . . .
H27A_2 H -0.005 0.2698 0.0496 0.077 Uiso 1 1 calc R U . . .
H27B_2 H -0.0061 0.3169 0.1044 0.077 Uiso 1 1 calc R U . . .
H27C_2 H 0.0112 0.2165 0.102 0.077 Uiso 1 1 calc R U . . .
C28_2 C 0.1195(2) 0.2291(3) 0.05120(17) 0.0438(11) Uani 1 1 d . U . . .
H28A_2 H 0.1035 0.237 0.0147 0.066 Uiso 1 1 calc R U . . .
H28B_2 H 0.1093 0.1706 0.0622 0.066 Uiso 1 1 calc R U . . .
H28C_2 H 0.1665 0.2376 0.0554 0.066 Uiso 1 1 calc R U . . .
O29_2 O 0.12722(16) 0.21297(18) 0.15700(11) 0.0468(9) Uani 1 1 d . U . . .

loop_
_atom_site_aniso_label
_atom_site_aniso_U_11
_atom_site_aniso_U_22
_atom_site_aniso_U_33
_atom_site_aniso_U_23
_atom_site_aniso_U_13
_atom_site_aniso_U_12
C1_1 0.0276(19) 0.0163(19) 0.032(2) 0.0023(16) 0.0013(16) 0.0004(15)
C2_1 0.0253(18) 0.0172(19) 0.031(2) 0.0029(16) 0.0007(15) -0.0010(14)
C3_1 0.0239(19) 0.020(2) 0.034(2) 0.0036(17) 0.0048(15) -0.0007(15)
C4_1 0.028(2) 0.020(2) 0.035(2) -0.0016(17) 0.0024(16) -0.0041(15)
C5_1 0.0263(19) 0.018(2) 0.033(2) 0.0025(16) 0.0044(15) -0.0020(15)
C6_1 0.0277(19) 0.0171(19) 0.033(2) 0.0051(16) 0.0013(15) 0.0010(15)
C7_1 0.028(2) 0.022(2) 0.037(2) -0.0027(18) 0.0005(17) 0.0015(16)
C8_1 0.033(2) 0.022(2) 0.037(2) 0.0011(18) 0.0086(17) 0.0042(16)
C9_1 0.028(2) 0.026(2) 0.044(2) 0.0061(19) 0.0072(18) 0.0019(17)
C10_1 0.0246(19) 0.024(2) 0.040(2) 0.0005(18) 0.0026(17) -0.0072(16)
C11_1 0.027(2) 0.024(2) 0.040(2) 0.0032(18) 0.0015(17) -0.0020(16)
C12_1 0.026(2) 0.037(2) 0.042(2) 0.004(2) 0.0102(18) -0.0010(17)
C13_1 0.038(2) 0.028(2) 0.043(3) 0.0002(19) 0.0117(19) 0.0031(18)
C14_1 0.032(2) 0.026(2) 0.037(2) -0.0038(18) 0.0025(17) -0.0016(17)
C15_1 0.026(2) 0.0183(19) 0.037(2) -0.0012(17) -0.0014(16) -0.0001(15)
C16_1 0.0225(19) 0.022(2) 0.042(2) -0.0006(18) 0.0013(17) -0.0037(15)
O17_1 0.0287(17) 0.0401(19) 0.110(3) 0.022(2) -0.0116(17) -0.0090(14)
O18_1 0.0235(14) 0.0254(15) 0.0621(19) 0.0150(14) 0.0075(13) -0.0005(11)
C19_1 0.027(2) 0.027(2) 0.056(3) 0.0123(19) 0.0066(19) -0.0075(17)
C20_1 0.032(2) 0.027(2) 0.044(2) 0.0010(18) 0.0077(18) -0.0013(17)
C21_1 0.041(2) 0.030(2) 0.042(2) 0.0055(18) 0.0076(19) -0.0088(18)
N22_1 0.0273(18) 0.0265(18) 0.0423(19) 0.0082(15) -0.0010(14) -0.0052(14)
C23_1 0.054(3) 0.030(2) 0.042(2) 0.0073(19) -0.011(2) -0.0186(19)
C24_1 0.038(2) 0.033(2) 0.046(3) 0.0119(19) -0.005(2) -0.0138(18)
C25_1 0.068(3) 0.048(3) 0.074(4) 0.015(3) 0.035(3) 0.000(3)
C26_1 0.077(3) 0.041(3) 0.049(3) 0.006(2) -0.014(3) -0.014(2)
C27_1 0.049(3) 0.063(3) 0.083(4) 0.032(3) -0.033(3) -0.035(2)
C28_1 0.125(5) 0.030(3) 0.052(3) 0.001(2) 0.007(3) -0.022(3)
O29_1 0.0460(18) 0.0259(16) 0.0526(19) 0.0122(14) -0.0019(15) -0.0078(13)
C1_2 0.0286(19) 0.017(2) 0.042(2) 0.0021(17) -0.0032(16) -0.0034(15)
C2_2 0.033(2) 0.018(2) 0.033(2) 0.0043(17) 0.0003(16) -0.0006(15)
C3_2 0.030(2) 0.019(2) 0.035(2) 0.0063(17) 0.0003(16) 0.0000(15)
C4_2 0.025(2) 0.023(2) 0.036(2) 0.0002(17) -0.0011(16) -0.0051(15)
C5_2 0.029(2) 0.020(2) 0.035(2) 0.0040(17) 0.0015(16) -0.0030(15)
C6_2 0.0276(19) 0.020(2) 0.038(2) 0.0075(17) -0.0007(16) -0.0015(15)
C7_2 0.042(2) 0.018(2) 0.041(2) 0.0048(18) -0.0010(18) 0.0014(17)
C8_2 0.053(3) 0.023(2) 0.040(2) 0.0037(19) 0.012(2) 0.0092(19)
C9_2 0.042(2) 0.028(2) 0.048(3) 0.004(2) 0.013(2) 0.0055(18)
C10_2 0.030(2) 0.028(2) 0.045(2) 0.0062(19) 0.0041(18) -0.0026(17)
C11_2 0.026(2) 0.027(2) 0.057(3) 0.009(2) -0.0023(18) -0.0022(17)
C12_2 0.030(2) 0.034(2) 0.056(3) 0.010(2) 0.012(2) 0.0015(18)
C13_2 0.043(2) 0.036(3) 0.045(3) 0.002(2) 0.014(2) 0.0022(19)
C14_2 0.036(2) 0.030(2) 0.038(2) 0.0009(19) 0.0038(18) -0.0021(17)
C15_2 0.033(2) 0.019(2) 0.057(3) -0.0007(19) -0.010(2) -0.0023(16)
C16_2a 0.016(3) 0.016(4) 0.063(6) 0.004(3) -0.002(3) -0.002(3)
O17_2a 0.041(3) 0.021(2) 0.106(7) -0.007(3) 0.037(4) -0.0028(19)
C16_2b 0.027(6) 0.022(5) 0.087(19) 0.004(5) 0.008(7) 0.000(4)
O17_2b 0.030(6) 0.036(7) 0.18(3) 0.029(10) 0.002(6) -0.008(4)
O18_2 0.0466(18) 0.0242(15) 0.081(2) 0.0167(15) 0.0321(17) 0.0095(13)
C19_2 0.028(2) 0.028(2) 0.065(3) 0.019(2) 0.015(2) 0.0013(17)
C20_2 0.040(2) 0.022(2) 0.049(2) -0.0012(19) 0.0142(19) -0.0033(17)
C21_2 0.054(3) 0.021(2) 0.038(2) -0.0032(18) 0.0045(19) -0.0052(18)
N22_2 0.045(2) 0.0182(17) 0.0392(19) 0.0037(15) -0.0078(16) -0.0033(15)
C23_2 0.034(2) 0.030(2) 0.041(2) 0.0068(18) -0.0058(18) -0.0083(17)
C24_2 0.028(2) 0.029(2) 0.051(3) 0.0102(19) -0.0054(19) -0.0049(17)
C25_2 0.088(4) 0.040(3) 0.069(3) 0.007(3) 0.041(3) -0.007(3)
C26_2 0.091(4) 0.037(3) 0.052(3) -0.007(2) -0.020(3) -0.008(3)
C27_2 0.038(2) 0.051(3) 0.062(3) 0.008(3) -0.006(2) -0.017(2)
C28_2 0.053(3) 0.032(2) 0.045(3) -0.002(2) -0.002(2) -0.009(2)
O29_2 0.073(2) 0.0216(16) 0.0427(18) 0.0048(14) -0.0130(16) -0.0021(14)

loop_
_atom_type_symbol
_atom_type_description
_atom_type_scat_dispersion_real
_atom_type_scat_dispersion_imag
_atom_type_scat_source
C C 0.0033 0.0016 'International Tables Vol C Tables 4.2.6.8 and 6.1.1.4'
H H 0 0 'International Tables Vol C Tables 4.2.6.8 and 6.1.1.4'
N N 0.0061 0.0033 'International Tables Vol C Tables 4.2.6.8 and 6.1.1.4'
O O 0.0106 0.006 'International Tables Vol C Tables 4.2.6.8 and 6.1.1.4'

loop_
_geom_angle_atom_site_label_1
_geom_angle_atom_site_label_2
_geom_angle_atom_site_label_3
_geom_angle
C6_1 C1_1 C2_1 119.8(3)
C6_1 C1_1 C15_1 119.1(3)
C2_1 C1_1 C15_1 121.1(3)
C1_1 C2_1 C7_1 123.1(3)
C1_1 C2_1 C3_1 119.8(3)
C7_1 C2_1 C3_1 117.1(3)
C4_1 C3_1 C10_1 121.1(4)
C4_1 C3_1 C2_1 119.5(3)
C10_1 C3_1 C2_1 119.4(3)
C3_1 C4_1 C5_1 121.4(4)
C3_1 C4_1 H4_1 119.3
C5_1 C4_1 H4_1 119.3
C4_1 C5_1 C14_1 121.4(3)
C4_1 C5_1 C6_1 119.0(3)
C14_1 C5_1 C6_1 119.6(3)
C1_1 C6_1 C11_1 122.5(4)
C1_1 C6_1 C5_1 120.3(3)
C11_1 C6_1 C5_1 117.2(4)
C8_1 C7_1 C2_1 121.6(4)
C8_1 C7_1 H7_1 119.2
C2_1 C7_1 H7_1 119.2
C7_1 C8_1 C9_1 120.6(4)
C7_1 C8_1 H8_1 119.7
C9_1 C8_1 H8_1 119.7
C10_1 C9_1 C8_1 120.1(4)
C10_1 C9_1 H9_1 119.9
C8_1 C9_1 H9_1 119.9
C9_1 C10_1 C3_1 121.1(4)
C9_1 C10_1 H10_1 119.4
C3_1 C10_1 H10_1 119.4
C12_1 C11_1 C6_1 121.8(4)
C12_1 C11_1 H11_1 119.1
C6_1 C11_1 H11_1 119.1
C11_1 C12_1 C13_1 120.9(4)
C11_1 C12_1 H12_1 119.5
C13_1 C12_1 H12_1 119.5
C14_1 C13_1 C12_1 119.3(4)
C14_1 C13_1 H13_1 120.3
C12_1 C13_1 H13_1 120.3
C13_1 C14_1 C5_1 121.1(4)
C13_1 C14_1 H14_1 119.5
C5_1 C14_1 H14_1 119.5
C16_1 C15_1 C1_1 116.0(3)
C16_1 C15_1 H15A_1 108.3
C1_1 C15_1 H15A_1 108.3
C16_1 C15_1 H15B_1 108.3
C1_1 C15_1 H15B_1 108.3
H15A_1 C15_1 H15B_1 107.4
O17_1 C16_1 O18_1 124.1(4)
O17_1 C16_1 C15_1 124.1(4)
O18_1 C16_1 C15_1 111.7(3)
C16_1 O18_1 C19_1 118.4(3)
O18_1 C19_1 C20_1 106.0(3)
O18_1 C19_1 C24_1 108.9(3)
C20_1 C19_1 C24_1 110.0(3)
O18_1 C19_1 H19_1 110.6
C20_1 C19_1 H19_1 110.6
C24_1 C19_1 H19_1 110.6
C19_1 C20_1 C21_1 113.5(3)
C19_1 C20_1 H20A_1 108.9
C21_1 C20_1 H20A_1 108.9
C19_1 C20_1 H20B_1 108.9
C21_1 C20_1 H20B_1 108.9
H20A_1 C20_1 H20B_1 107.7
N22_1 C21_1 C26_1 107.5(4)
N22_1 C21_1 C20_1 110.2(3)
C26_1 C21_1 C20_1 108.6(4)
N22_1 C21_1 C25_1 109.5(4)
C26_1 C21_1 C25_1 110.0(4)
C20_1 C21_1 C25_1 110.9(4)
O29_1 N22_1 C23_1 116.4(3)
O29_1 N22_1 C21_1 115.7(3)
C23_1 N22_1 C21_1 124.2(3)
N22_1 C23_1 C28_1 107.6(4)
N22_1 C23_1 C24_1 110.1(3)
C28_1 C23_1 C24_1 109.7(4)
N22_1 C23_1 C27_1 108.3(4)
C28_1 C23_1 C27_1 110.4(4)
C24_1 C23_1 C27_1 110.7(4)
C19_1 C24_1 C23_1 113.2(4)
C19_1 C24_1 H24A_1 108.9
C23_1 C24_1 H24A_1 108.9
C19_1 C24_1 H24B_1 108.9
C23_1 C24_1 H24B_1 108.9
H24A_1 C24_1 H24B_1 107.7
C21_1 C25_1 H25A_1 109.5
C21_1 C25_1 H25B_1 109.5
H25A_1 C25_1 H25B_1 109.5
C21_1 C25_1 H25C_1 109.5
H25A_1 C25_1 H25C_1 109.5
H25B_1 C25_1 H25C_1 109.5
C21_1 C26_1 H26A_1 109.5
C21_1 C26_1 H26B_1 109.5
H26A_1 C26_1 H26B_1 109.5
C21_1 C26_1 H26C_1 109.5
H26A_1 C26_1 H26C_1 109.5
H26B_1 C26_1 H26C_1 109.5
C23_1 C27_1 H27A_1 109.5
C23_1 C27_1 H27B_1 109.5
H27A_1 C27_1 H27B_1 109.5
C23_1 C27_1 H27C_1 109.5
H27A_1 C27_1 H27C_1 109.5
H27B_1 C27_1 H27C_1 109.5
C23_1 C28_1 H28A_1 109.5
C23_1 C28_1 H28B_1 109.5
H28A_1 C28_1 H28B_1 109.5
C23_1 C28_1 H28C_1 109.5
H28A_1 C28_1 H28C_1 109.5
H28B_1 C28_1 H28C_1 109.5
C6_2 C1_2 C2_2 120.5(3)
C6_2 C1_2 C15_2 119.3(4)
C2_2 C1_2 C15_2 120.1(4)
C1_2 C2_2 C3_2 119.4(4)
C1_2 C2_2 C7_2 124.1(4)
C3_2 C2_2 C7_2 116.5(4)
C4_2 C3_2 C10_2 120.4(4)
C4_2 C3_2 C2_2 120.0(4)
C10_2 C3_2 C2_2 119.7(4)
C3_2 C4_2 C5_2 121.1(4)
C3_2 C4_2 H4_2 119.5
C5_2 C4_2 H4_2 119.5
C4_2 C5_2 C14_2 121.5(4)
C4_2 C5_2 C6_2 119.6(4)
C14_2 C5_2 C6_2 118.9(4)
C1_2 C6_2 C11_2 123.1(4)
C1_2 C6_2 C5_2 119.4(4)
C11_2 C6_2 C5_2 117.5(4)
C8_2 C7_2 C2_2 121.7(4)
C8_2 C7_2 H7_2 119.2
C2_2 C7_2 H7_2 119.2
C7_2 C8_2 C9_2 121.1(4)
C7_2 C8_2 H8_2 119.5
C9_2 C8_2 H8_2 119.5
C10_2 C9_2 C8_2 119.9(4)
C10_2 C9_2 H9_2 120
C8_2 C9_2 H9_2 120
C9_2 C10_2 C3_2 121.2(4)
C9_2 C10_2 H10_2 119.4
C3_2 C10_2 H10_2 119.4
C12_2 C11_2 C6_2 121.1(4)
C12_2 C11_2 H11_2 119.4
C6_2 C11_2 H11_2 119.4
C11_2 C12_2 C13_2 121.2(4)
C11_2 C12_2 H12_2 119.4
C13_2 C12_2 H12_2 119.4
C14_2 C13_2 C12_2 120.0(4)
C14_2 C13_2 H13_2 120
C12_2 C13_2 H13_2 120
C13_2 C14_2 C5_2 121.4(4)
C13_2 C14_2 H14_2 119.3
C5_2 C14_2 H14_2 119.3
C16_2b C15_2 C1_2 118(2)
C1_2 C15_2 C16_2a 111.3(6)
C1_2 C15_2 H15A_2a 109.4
C16_2a C15_2 H15A_2a 109.4
C1_2 C15_2 H15B_2a 109.4
C16_2a C15_2 H15B_2a 109.4
H15A_2a C15_2 H15B_2a 108
C16_2b C15_2 H15A_2b 107.9
C1_2 C15_2 H15A_2b 107.9
C16_2b C15_2 H15B_2b 107.9
C1_2 C15_2 H15B_2b 107.9
H15A_2b C15_2 H15B_2b 107.2
O17_2a C16_2a O18_2 125.0(8)
O17_2a C16_2a C15_2 125.3(10)
O18_2 C16_2a C15_2 109.1(9)
O17_2b C16_2b C15_2 128(4)
O17_2b C16_2b O18_2 102(3)
C15_2 C16_2b O18_2 123(3)
C16_2a O18_2 C19_2 115.9(6)
C16_2b O18_2 C19_2 128.7(16)
O18_2 C19_2 C20_2 108.4(3)
O18_2 C19_2 C24_2 106.5(3)
C20_2 C19_2 C24_2 109.4(3)
O18_2 C19_2 H19_2 110.8
C20_2 C19_2 H19_2 110.8
C24_2 C19_2 H19_2 110.8
C19_2 C20_2 C21_2 114.0(3)
C19_2 C20_2 H20A_2 108.8
C21_2 C20_2 H20A_2 108.8
C19_2 C20_2 H20B_2 108.8
C21_2 C20_2 H20B_2 108.8
H20A_2 C20_2 H20B_2 107.7
N22_2 C21_2 C20_2 109.1(3)
N22_2 C21_2 C26_2 107.3(4)
C20_2 C21_2 C26_2 109.0(4)
N22_2 C21_2 C25_2 108.5(4)
C20_2 C21_2 C25_2 112.3(4)
C26_2 C21_2 C25_2 110.5(4)
O29_2 N22_2 C23_2 115.9(3)
O29_2 N22_2 C21_2 115.9(3)
C23_2 N22_2 C21_2 124.8(3)
N22_2 C23_2 C27_2 109.4(3)
N22_2 C23_2 C24_2 109.6(3)
C27_2 C23_2 C24_2 112.0(4)
N22_2 C23_2 C28_2 107.8(3)
C27_2 C23_2 C28_2 109.4(4)
C24_2 C23_2 C28_2 108.6(4)
C19_2 C24_2 C23_2 112.0(4)
C19_2 C24_2 H24A_2 109.2
C23_2 C24_2 H24A_2 109.2
C19_2 C24_2 H24B_2 109.2
C23_2 C24_2 H24B_2 109.2
H24A_2 C24_2 H24B_2 107.9
C21_2 C25_2 H25A_2 109.5
C21_2 C25_2 H25B_2 109.5
H25A_2 C25_2 H25B_2 109.5
C21_2 C25_2 H25C_2 109.5
H25A_2 C25_2 H25C_2 109.5
H25B_2 C25_2 H25C_2 109.5
C21_2 C26_2 H26A_2 109.5
C21_2 C26_2 H26B_2 109.5
H26A_2 C26_2 H26B_2 109.5
C21_2 C26_2 H26C_2 109.5
H26A_2 C26_2 H26C_2 109.5
H26B_2 C26_2 H26C_2 109.5
C23_2 C27_2 H27A_2 109.5
C23_2 C27_2 H27B_2 109.5
H27A_2 C27_2 H27B_2 109.5
C23_2 C27_2 H27C_2 109.5
H27A_2 C27_2 H27C_2 109.5
H27B_2 C27_2 H27C_2 109.5
C23_2 C28_2 H28A_2 109.5
C23_2 C28_2 H28B_2 109.5
H28A_2 C28_2 H28B_2 109.5
C23_2 C28_2 H28C_2 109.5
H28A_2 C28_2 H28C_2 109.5
H28B_2 C28_2 H28C_2 109.5

loop_
_geom_bond_atom_site_label_1
_geom_bond_atom_site_label_2
_geom_bond_distance
C1_1 C6_1 1.408(5)
C1_1 C2_1 1.414(5)
C1_1 C15_1 1.507(5)
C2_1 C7_1 1.427(5)
C2_1 C3_1 1.432(5)
C3_1 C4_1 1.398(5)
C3_1 C10_1 1.430(5)
C4_1 C5_1 1.403(5)
C4_1 H4_1 0.95
C5_1 C14_1 1.426(5)
C5_1 C6_1 1.433(5)
C6_1 C11_1 1.423(5)
C7_1 C8_1 1.361(5)
C7_1 H7_1 0.95
C8_1 C9_1 1.417(6)
C8_1 H8_1 0.95
C9_1 C10_1 1.345(6)
C9_1 H9_1 0.95
C10_1 H10_1 0.95
C11_1 C12_1 1.360(6)
C11_1 H11_1 0.95
C12_1 C13_1 1.421(6)
C12_1 H12_1 0.95
C13_1 C14_1 1.365(5)
C13_1 H13_1 0.95
C14_1 H14_1 0.95
C15_1 C16_1 1.506(5)
C15_1 H15A_1 0.99
C15_1 H15B_1 0.99
C16_1 O17_1 1.191(4)
C16_1 O18_1 1.323(5)
O18_1 C19_1 1.459(4)
C19_1 C20_1 1.493(6)
C19_1 C24_1 1.500(6)
C19_1 H19_1 1
C20_1 C21_1 1.523(5)
C20_1 H20A_1 0.99
C20_1 H20B_1 0.99
C21_1 N22_1 1.485(5)
C21_1 C26_1 1.514(6)
C21_1 C25_1 1.536(6)
N22_1 O29_1 1.296(4)
N22_1 C23_1 1.480(5)
C23_1 C28_1 1.515(7)
C23_1 C24_1 1.537(5)
C23_1 C27_1 1.548(6)
C24_1 H24A_1 0.99
C24_1 H24B_1 0.99
C25_1 H25A_1 0.98
C25_1 H25B_1 0.98
C25_1 H25C_1 0.98
C26_1 H26A_1 0.98
C26_1 H26B_1 0.98
C26_1 H26C_1 0.98
C27_1 H27A_1 0.98
C27_1 H27B_1 0.98
C27_1 H27C_1 0.98
C28_1 H28A_1 0.98
C28_1 H28B_1 0.98
C28_1 H28C_1 0.98
C1_2 C6_2 1.409(5)
C1_2 C2_2 1.411(5)
C1_2 C15_2 1.523(5)
C2_2 C3_2 1.436(5)
C2_2 C7_2 1.437(6)
C3_2 C4_2 1.391(5)
C3_2 C10_2 1.435(5)
C4_2 C5_2 1.401(5)
C4_2 H4_2 0.95
C5_2 C14_2 1.431(6)
C5_2 C6_2 1.440(5)
C6_2 C11_2 1.426(5)
C7_2 C8_2 1.366(6)
C7_2 H7_2 0.95
C8_2 C9_2 1.408(6)
C8_2 H8_2 0.95
C9_2 C10_2 1.353(6)
C9_2 H9_2 0.95
C10_2 H10_2 0.95
C11_2 C12_2 1.368(6)
C11_2 H11_2 0.95
C12_2 C13_2 1.406(6)
C12_2 H12_2 0.95
C13_2 C14_2 1.352(6)
C13_2 H13_2 0.95
C14_2 H14_2 0.95
C15_2 C16_2b 1.29(4)
C15_2 C16_2a 1.570(10)
C15_2 H15A_2a 0.99
C15_2 H15B_2a 0.99
C15_2 H15A_2b 0.99
C15_2 H15B_2b 0.99
C16_2a O17_2a 1.215(13)
C16_2a O18_2 1.292(14)
C16_2b O17_2b 1.22(5)
C16_2b O18_2 1.37(4)
O18_2 C19_2 1.461(5)
C19_2 C20_2 1.494(6)
C19_2 C24_2 1.510(6)
C19_2 H19_2 1
C20_2 C21_2 1.523(6)
C20_2 H20A_2 0.99
C20_2 H20B_2 0.99
C21_2 N22_2 1.494(5)
C21_2 C26_2 1.527(6)
C21_2 C25_2 1.540(6)
N22_2 O29_2 1.289(4)
N22_2 C23_2 1.485(5)
C23_2 C27_2 1.528(6)
C23_2 C24_2 1.535(5)
C23_2 C28_2 1.540(6)
C24_2 H24A_2 0.99
C24_2 H24B_2 0.99
C25_2 H25A_2 0.98
C25_2 H25B_2 0.98
C25_2 H25C_2 0.98
C26_2 H26A_2 0.98
C26_2 H26B_2 0.98
C26_2 H26C_2 0.98
C27_2 H27A_2 0.98
C27_2 H27B_2 0.98
C27_2 H27C_2 0.98
C28_2 H28A_2 0.98
C28_2 H28B_2 0.98
C28_2 H28C_2 0.98

loop_
_geom_torsion_atom_site_label_1
_geom_torsion_atom_site_label_2
_geom_torsion_atom_site_label_3
_geom_torsion_atom_site_label_4
_geom_torsion
C6_1 C1_1 C2_1 C7_1 174.0(3)
C15_1 C1_1 C2_1 C7_1 -6.6(5)
C6_1 C1_1 C2_1 C3_1 -4.8(5)
C15_1 C1_1 C2_1 C3_1 174.6(3)
C1_1 C2_1 C3_1 C4_1 1.8(5)
C7_1 C2_1 C3_1 C4_1 -177.0(3)
C1_1 C2_1 C3_1 C10_1 -179.0(3)
C7_1 C2_1 C3_1 C10_1 2.1(5)
C10_1 C3_1 C4_1 C5_1 -177.6(4)
C2_1 C3_1 C4_1 C5_1 1.5(6)
C3_1 C4_1 C5_1 C14_1 177.5(4)
C3_1 C4_1 C5_1 C6_1 -1.9(6)
C2_1 C1_1 C6_1 C11_1 -176.0(3)
C15_1 C1_1 C6_1 C11_1 4.6(5)
C2_1 C1_1 C6_1 C5_1 4.4(5)
C15_1 C1_1 C6_1 C5_1 -175.0(3)
C4_1 C5_1 C6_1 C1_1 -1.1(5)
C14_1 C5_1 C6_1 C1_1 179.5(3)
C4_1 C5_1 C6_1 C11_1 179.3(3)
C14_1 C5_1 C6_1 C11_1 -0.1(5)
C1_1 C2_1 C7_1 C8_1 -179.5(4)
C3_1 C2_1 C7_1 C8_1 -0.6(5)
C2_1 C7_1 C8_1 C9_1 -0.6(6)
C7_1 C8_1 C9_1 C10_1 0.2(6)
C8_1 C9_1 C10_1 C3_1 1.3(6)
C4_1 C3_1 C10_1 C9_1 176.6(4)
C2_1 C3_1 C10_1 C9_1 -2.5(6)
C1_1 C6_1 C11_1 C12_1 179.4(4)
C5_1 C6_1 C11_1 C12_1 -1.0(6)
C6_1 C11_1 C12_1 C13_1 0.8(6)
C11_1 C12_1 C13_1 C14_1 0.5(6)
C12_1 C13_1 C14_1 C5_1 -1.6(6)
C4_1 C5_1 C14_1 C13_1 -178.0(4)
C6_1 C5_1 C14_1 C13_1 1.4(6)
C6_1 C1_1 C15_1 C16_1 -75.8(5)
C2_1 C1_1 C15_1 C16_1 104.8(4)
C1_1 C15_1 C16_1 O17_1 143.9(4)
C1_1 C15_1 C16_1 O18_1 -39.5(5)
O17_1 C16_1 O18_1 C19_1 -4.1(6)
C15_1 C16_1 O18_1 C19_1 179.3(3)
C16_1 O18_1 C19_1 C20_1 -145.3(4)
C16_1 O18_1 C19_1 C24_1 96.5(4)
O18_1 C19_1 C20_1 C21_1 -177.0(3)
C24_1 C19_1 C20_1 C21_1 -59.5(5)
C19_1 C20_1 C21_1 N22_1 45.7(5)
C19_1 C20_1 C21_1 C26_1 163.2(4)
C19_1 C20_1 C21_1 C25_1 -75.8(5)
C26_1 C21_1 N22_1 O29_1 49.1(4)
C20_1 C21_1 N22_1 O29_1 167.2(3)
C25_1 C21_1 N22_1 O29_1 -70.5(4)
C26_1 C21_1 N22_1 C23_1 -153.6(4)
C20_1 C21_1 N22_1 C23_1 -35.4(5)
C25_1 C21_1 N22_1 C23_1 86.9(5)
O29_1 N22_1 C23_1 C28_1 -48.3(5)
C21_1 N22_1 C23_1 C28_1 154.5(4)
O29_1 N22_1 C23_1 C24_1 -167.7(3)
C21_1 N22_1 C23_1 C24_1 35.0(5)
O29_1 N22_1 C23_1 C27_1 71.1(5)
C21_1 N22_1 C23_1 C27_1 -86.2(5)
O18_1 C19_1 C24_1 C23_1 174.6(3)
C20_1 C19_1 C24_1 C23_1 58.9(5)
N22_1 C23_1 C24_1 C19_1 -44.8(5)
C28_1 C23_1 C24_1 C19_1 -163.0(4)
C27_1 C23_1 C24_1 C19_1 74.9(5)
C6_2 C1_2 C2_2 C3_2 -3.1(6)
C15_2 C1_2 C2_2 C3_2 174.2(3)
C6_2 C1_2 C2_2 C7_2 177.3(4)
C15_2 C1_2 C2_2 C7_2 -5.4(6)
C1_2 C2_2 C3_2 C4_2 0.8(5)
C7_2 C2_2 C3_2 C4_2 -179.6(3)
C1_2 C2_2 C3_2 C10_2 -178.4(3)
C7_2 C2_2 C3_2 C10_2 1.2(5)
C10_2 C3_2 C4_2 C5_2 -179.1(4)
C2_2 C3_2 C4_2 C5_2 1.6(6)
C3_2 C4_2 C5_2 C14_2 179.8(4)
C3_2 C4_2 C5_2 C6_2 -1.8(6)
C2_2 C1_2 C6_2 C11_2 -178.8(4)
C15_2 C1_2 C6_2 C11_2 3.9(6)
C2_2 C1_2 C6_2 C5_2 2.9(5)
C15_2 C1_2 C6_2 C5_2 -174.4(3)
C4_2 C5_2 C6_2 C1_2 -0.4(5)
C14_2 C5_2 C6_2 C1_2 178.0(3)
C4_2 C5_2 C6_2 C11_2 -178.8(3)
C14_2 C5_2 C6_2 C11_2 -0.4(5)
C1_2 C2_2 C7_2 C8_2 178.0(4)
C3_2 C2_2 C7_2 C8_2 -1.6(5)
C2_2 C7_2 C8_2 C9_2 1.5(6)
C7_2 C8_2 C9_2 C10_2 -0.8(6)
C8_2 C9_2 C10_2 C3_2 0.4(6)
C4_2 C3_2 C10_2 C9_2 -179.9(4)
C2_2 C3_2 C10_2 C9_2 -0.6(6)
C1_2 C6_2 C11_2 C12_2 -178.0(4)
C5_2 C6_2 C11_2 C12_2 0.3(6)
C6_2 C11_2 C12_2 C13_2 -0.1(6)
C11_2 C12_2 C13_2 C14_2 0.0(6)
C12_2 C13_2 C14_2 C5_2 -0.1(6)
C4_2 C5_2 C14_2 C13_2 178.7(4)
C6_2 C5_2 C14_2 C13_2 0.3(6)
C6_2 C1_2 C15_2 C16_2b -84(2)
C2_2 C1_2 C15_2 C16_2b 99(2)
C6_2 C1_2 C15_2 C16_2a -80.1(7)
C2_2 C1_2 C15_2 C16_2a 102.6(7)
C1_2 C15_2 C16_2a O17_2a 87.5(14)
C1_2 C15_2 C16_2a O18_2 -84.3(11)
C1_2 C15_2 C16_2b O17_2b 145(5)
C1_2 C15_2 C16_2b O18_2 -71(5)
O17_2a C16_2a O18_2 C19_2 3.0(18)
C15_2 C16_2a O18_2 C19_2 174.7(6)
O17_2b C16_2b O18_2 C19_2 -41(5)
C15_2 C16_2b O18_2 C19_2 167(3)
C16_2a O18_2 C19_2 C20_2 -96.8(8)
C16_2b O18_2 C19_2 C20_2 -103(3)
C16_2a O18_2 C19_2 C24_2 145.6(8)
C16_2b O18_2 C19_2 C24_2 139(3)
O18_2 C19_2 C20_2 C21_2 -176.7(3)
C24_2 C19_2 C20_2 C21_2 -60.9(5)
C19_2 C20_2 C21_2 N22_2 45.3(5)
C19_2 C20_2 C21_2 C26_2 162.2(4)
C19_2 C20_2 C21_2 C25_2 -75.0(5)
C20_2 C21_2 N22_2 O29_2 166.8(3)
C26_2 C21_2 N22_2 O29_2 48.8(5)
C25_2 C21_2 N22_2 O29_2 -70.6(5)
C20_2 C21_2 N22_2 C23_2 -35.0(5)
C26_2 C21_2 N22_2 C23_2 -153.0(4)
C25_2 C21_2 N22_2 C23_2 87.6(5)
O29_2 N22_2 C23_2 C27_2 71.4(5)
C21_2 N22_2 C23_2 C27_2 -86.8(5)
O29_2 N22_2 C23_2 C24_2 -165.4(3)
C21_2 N22_2 C23_2 C24_2 36.4(5)
O29_2 N22_2 C23_2 C28_2 -47.4(5)
C21_2 N22_2 C23_2 C28_2 154.4(4)
O18_2 C19_2 C24_2 C23_2 178.1(3)
C20_2 C19_2 C24_2 C23_2 61.1(4)
N22_2 C23_2 C24_2 C19_2 -46.9(4)
C27_2 C23_2 C24_2 C19_2 74.6(4)
C28_2 C23_2 C24_2 C19_2 -164.4(3)
